data_7204792
loop_
_publ_author_name
'Charmant, Jonathan P. H.'
'Jahan, A. H. M. Monowar'
'Norman, Nicholas C.'
'Orpen, A. Guy'
'Podesta, Thomas J.'

_publ_section_title
;
 Coordination polymers formed by Bi(SC6F5)3 with multidentate
 polypyridyl ligands
;
_journal_issue 7
_journal_name_full CrystEngComm
_journal_page_first 29
_journal_paper_doi 10.1039/b315176j
_journal_volume 6
_journal_year 2004
_chemical_formula_sum 'C38 H26 Bi F15 N2 O2 S3'
_chemical_formula_weight 1132.77
_chemical_name_systematic
;
?
;
_space_group_IT_number 2
_symmetry_cell_setting triclinic
_symmetry_space_group_name_Hall '-P 1'
_symmetry_space_group_name_H-M 'P -1'
_atom_sites_solution_hydrogens geom
_atom_sites_solution_primary direct
_atom_sites_solution_secondary difmap
_audit_creation_method SHELXL-97
_cell_angle_alpha 76.225(11)
_cell_angle_beta 82.026(13)
_cell_angle_gamma 72.273(13)
_cell_formula_units_Z 2
_cell_length_a 9.0368(12)
_cell_length_b 13.0086(16)
_cell_length_c 18.530(2)
_cell_measurement_reflns_used 9799
_cell_measurement_temperature 173(2)
_cell_measurement_theta_max 26.9
_cell_measurement_theta_min 2.2
_cell_volume 2010.0(5)
_computing_cell_refinement 'Bruker SMART'
_computing_data_collection 'Bruker SMART'
_computing_data_reduction 'Bruker SAINT'
_computing_molecular_graphics 'Bruker SHELXTL'
_computing_publication_material 'Bruker SHELXTL'
_computing_structure_refinement 'SHELXL-97 (Sheldrick, 1997)'
_computing_structure_solution 'SHELXS-97 (Sheldrick, 1990)'
_diffrn_ambient_temperature 173(2)
_diffrn_measured_fraction_theta_full 0.990
_diffrn_measured_fraction_theta_max 0.990
_diffrn_measurement_device_type 'CCD area detector'
_diffrn_measurement_method '\w scans'
_diffrn_radiation_monochromator graphite
_diffrn_radiation_source 'fine-focus sealed tube'
_diffrn_radiation_type MoK\a
_diffrn_radiation_wavelength 0.71073
_diffrn_reflns_av_R_equivalents 0.0317
_diffrn_reflns_av_sigmaI/netI 0.0471
_diffrn_reflns_limit_h_max 11
_diffrn_reflns_limit_h_min -11
_diffrn_reflns_limit_k_max 16
_diffrn_reflns_limit_k_min -16
_diffrn_reflns_limit_l_max 24
_diffrn_reflns_limit_l_min -24
_diffrn_reflns_number 21149
_diffrn_reflns_theta_full 27.48
_diffrn_reflns_theta_max 27.48
_diffrn_reflns_theta_min 1.68
_diffrn_standards_decay_% 0
_exptl_absorpt_coefficient_mu 4.649
_exptl_absorpt_correction_T_max 0.630
_exptl_absorpt_correction_T_min 0.496
_exptl_absorpt_correction_type multi-scan
_exptl_absorpt_process_details 'SADABS (Sheldrick, 1998)'
_exptl_crystal_colour yellow
_exptl_crystal_density_diffrn 1.872
_exptl_crystal_density_method 'not measured'
_exptl_crystal_description plate
_exptl_crystal_F_000 1100
_exptl_crystal_size_max 0.25
_exptl_crystal_size_mid 0.15
_exptl_crystal_size_min 0.10
_refine_diff_density_max 1.837
_refine_diff_density_min -1.589
_refine_diff_density_rms 0.147
_refine_ls_extinction_coef 0.0021(2)
_refine_ls_extinction_expression Fc^*^=kFc[1+0.001xFc^2^\l^3^/sin(2\q)]^-1/4^
_refine_ls_extinction_method SHELXL
_refine_ls_goodness_of_fit_ref 1.091
_refine_ls_hydrogen_treatment constr
_refine_ls_matrix_type full
_refine_ls_number_parameters 551
_refine_ls_number_reflns 9120
_refine_ls_number_restraints 0
_refine_ls_restrained_S_all 1.091
_refine_ls_R_factor_all 0.0480
_refine_ls_R_factor_gt 0.0328
_refine_ls_shift/su_max 0.001
_refine_ls_shift/su_mean 0.000
_refine_ls_structure_factor_coef Fsqd
_refine_ls_weighting_details 'calc w=1/[\s^2^(Fo^2^)+(0.0440P)^2^+0.5783P] where P=(Fo^2^+2Fc^2^)/3'
_refine_ls_weighting_scheme calc
_refine_ls_wR_factor_gt 0.0795
_refine_ls_wR_factor_ref 0.0869
_reflns_number_gt 7601
_reflns_number_total 9120
_reflns_threshold_expression >2\s(I)
_cod_data_source_file b315176j.txt
_cod_data_source_block 5
_cod_depositor_comments
;
The following automatic conversions were performed:
'_symmetry_cell_setting' value 'Triclinic' changed to 'triclinic'
according to '/home/saulius/struct/CIF-dictionaries/cif_core.dic'
dictionary named 'cif_core.dic' version 2.4.1 from 2010-06-29.

Automatic conversion script
Id: cif_fix_enum 1527 2010-12-29 10:47:43Z saulius 
;
_cod_original_cell_volume 2010.1(4)
_cod_original_sg_symbol_H-M P-1
_cod_database_code 7204792

loop_
_symmetry_equiv_pos_as_xyz
'x, y, z'
'-x, -y, -z'

loop_
_atom_site_label
_atom_site_type_symbol
_atom_site_fract_x
_atom_site_fract_y
_atom_site_fract_z
_atom_site_U_iso_or_equiv
_atom_site_adp_type
_atom_site_occupancy
_atom_site_symmetry_multiplicity
_atom_site_calc_flag
_atom_site_refinement_flags
_atom_site_disorder_assembly
_atom_site_disorder_group
Bi1 Bi -0.723629(19) 0.048169(14) 1.244195(9) 0.02931(7) Uani 1 1 d . . .
S1 S -0.8398(2) 0.20184(16) 1.12798(11) 0.0792(6) Uani 1 1 d . . .
S2 S -1.00715(14) 0.06811(10) 1.31351(7) 0.0388(3) Uani 1 1 d . . .
S3 S -0.78229(15) -0.07084(11) 1.16523(6) 0.0391(3) Uani 1 1 d . . .
C11 C -0.6924(6) 0.2687(4) 1.1033(3) 0.0448(12) Uani 1 1 d . . .
C12 C -0.5835(7) 0.2483(4) 1.0435(3) 0.0459(13) Uani 1 1 d . . .
C13 C -0.4695(8) 0.2978(5) 1.0223(3) 0.0566(15) Uani 1 1 d . . .
C14 C -0.4541(9) 0.3714(5) 1.0600(4) 0.072(2) Uani 1 1 d . . .
C15 C -0.5586(10) 0.3961(5) 1.1187(4) 0.076(2) Uani 1 1 d . . .
C16 C -0.6755(8) 0.3457(5) 1.1392(3) 0.0586(16) Uani 1 1 d . . .
C21 C -0.9949(6) 0.1654(4) 1.3631(3) 0.0378(11) Uani 1 1 d . . .
C22 C -1.0682(7) 0.2779(4) 1.3414(3) 0.0495(13) Uani 1 1 d . . .
C23 C -1.0595(8) 0.3531(5) 1.3807(4) 0.0649(19) Uani 1 1 d . . .
C24 C -0.9823(8) 0.3201(6) 1.4435(4) 0.0654(19) Uani 1 1 d . . .
C25 C -0.9097(8) 0.2105(6) 1.4678(3) 0.0608(16) Uani 1 1 d . . .
C26 C -0.9179(7) 0.1345(5) 1.4277(3) 0.0494(13) Uani 1 1 d . . .
C31 C -0.7807(5) -0.1989(4) 1.2247(3) 0.0347(10) Uani 1 1 d . . .
C32 C -0.9149(6) -0.2201(4) 1.2632(3) 0.0390(11) Uani 1 1 d . . .
C33 C -0.9150(6) -0.3208(4) 1.3078(3) 0.0440(12) Uani 1 1 d . . .
C34 C -0.7804(7) -0.4041(4) 1.3145(3) 0.0471(13) Uani 1 1 d . . .
C35 C -0.6430(6) -0.3887(4) 1.2779(3) 0.0444(12) Uani 1 1 d . . .
C36 C -0.6452(6) -0.2868(5) 1.2327(3) 0.0421(12) Uani 1 1 d . . .
C102 C -0.4005(6) -0.0380(5) 1.1123(3) 0.0482(14) Uani 1 1 d . . .
H102 H -0.4643 -0.0780 1.1047 0.058 Uiso 1 1 calc R . .
C103 C -0.2690(6) -0.0355(5) 1.0648(3) 0.0467(13) Uani 1 1 d . . .
H103 H -0.2458 -0.0736 1.0262 0.056 Uiso 1 1 calc R . .
C104 C -0.1715(5) 0.0238(4) 1.0744(2) 0.0330(10) Uani 1 1 d . . .
C105 C -0.2127(5) 0.0787(4) 1.1335(2) 0.0353(10) Uani 1 1 d . . .
H105 H -0.1514 0.1196 1.1423 0.042 Uiso 1 1 calc R . .
C106 C -0.3455(6) 0.0715(4) 1.1785(2) 0.0376(11) Uani 1 1 d . . .
H106 H -0.3708 0.1083 1.2178 0.045 Uiso 1 1 calc R . .
C107 C -0.0303(5) 0.0309(4) 1.0254(2) 0.0332(10) Uani 1 1 d . . .
H107 H 0.0197 0.0815 1.0301 0.040 Uiso 1 1 calc R . .
C202 C -0.4640(6) -0.2032(4) 1.3459(3) 0.0413(11) Uani 1 1 d . . .
H202 H -0.3928 -0.1727 1.3135 0.050 Uiso 1 1 calc R . .
C203 C -0.4090(6) -0.3071(4) 1.3895(3) 0.0402(11) Uani 1 1 d . . .
H203 H -0.3032 -0.3439 1.3874 0.048 Uiso 1 1 calc R . .
C204 C -0.5141(5) -0.3562(4) 1.4368(2) 0.0338(10) Uani 1 1 d . . .
C205 C -0.6688(6) -0.2941(4) 1.4389(2) 0.0345(10) Uani 1 1 d . . .
H205 H -0.7425 -0.3226 1.4707 0.041 Uiso 1 1 calc R . .
C206 C -0.7133(6) -0.1916(4) 1.3948(2) 0.0355(10) Uani 1 1 d . . .
H206 H -0.8180 -0.1522 1.3974 0.043 Uiso 1 1 calc R . .
C207 C -0.4564(5) -0.4683(4) 1.4816(3) 0.0366(10) Uani 1 1 d . . .
H207 H -0.3492 -0.4970 1.4843 0.044 Uiso 1 1 calc R . .
N2 N -0.4400(5) 0.0152(3) 1.1693(2) 0.0386(9) Uani 1 1 d . . .
N1 N -0.6135(5) -0.1441(3) 1.3475(2) 0.0354(9) Uani 1 1 d . . .
F12 F -0.5914(5) 0.1766(3) 1.0043(2) 0.0784(11) Uani 1 1 d . . .
F13 F -0.3666(6) 0.2738(4) 0.9640(2) 0.0990(15) Uani 1 1 d . . .
F14 F -0.3391(6) 0.4205(4) 1.0404(3) 0.122(2) Uani 1 1 d . . .
F15 F -0.5473(8) 0.4711(4) 1.1551(3) 0.139(2) Uani 1 1 d . . .
F16 F -0.7762(6) 0.3727(4) 1.1970(2) 0.1123(19) Uani 1 1 d . . .
F22 F -1.1482(5) 0.3140(3) 1.2809(2) 0.0750(11) Uani 1 1 d . . .
F23 F -1.1354(6) 0.4605(3) 1.3580(3) 0.1018(16) Uani 1 1 d . . .
F24 F -0.9768(6) 0.3934(4) 1.4825(2) 0.0998(16) Uani 1 1 d . . .
F25 F -0.8325(6) 0.1759(4) 1.5299(2) 0.0956(14) Uani 1 1 d . . .
F26 F -0.8453(4) 0.0284(3) 1.4537(2) 0.0687(10) Uani 1 1 d . . .
F32 F -1.0510(3) -0.1401(3) 1.25759(18) 0.0524(8) Uani 1 1 d . . .
F33 F -1.0477(4) -0.3363(3) 1.3452(2) 0.0630(9) Uani 1 1 d . . .
F34 F -0.7790(5) -0.5026(3) 1.3593(2) 0.0688(10) Uani 1 1 d . . .
F35 F -0.5100(4) -0.4696(3) 1.2862(2) 0.0620(9) Uani 1 1 d . . .
F36 F -0.5103(3) -0.2732(3) 1.19787(17) 0.0535(8) Uani 1 1 d . . .
C1 C -0.4582(8) 0.0750(5) 1.3889(3) 0.0606(16) Uani 1 1 d . . .
H1A H -0.3652 0.0340 1.3640 0.073 Uiso 1 1 calc R . .
H1B H -0.5075 0.0228 1.4217 0.073 Uiso 1 1 calc R . .
C2 C -0.4165(8) 0.1435(5) 1.4330(4) 0.0632(16) Uani 1 1 d . . .
H2A H -0.3048 0.1324 1.4287 0.076 Uiso 1 1 calc R . .
H2B H -0.4503 0.1241 1.4852 0.076 Uiso 1 1 calc R . .
C3 C -0.4996(9) 0.2610(5) 1.4003(4) 0.0660(18) Uani 1 1 d . . .
H3A H -0.5884 0.2899 1.4330 0.079 Uiso 1 1 calc R . .
H3B H -0.4302 0.3075 1.3917 0.079 Uiso 1 1 calc R . .
C4 C -0.5502(10) 0.2546(5) 1.3289(4) 0.071(2) Uani 1 1 d . . .
H4A H -0.6503 0.3082 1.3186 0.085 Uiso 1 1 calc R . .
H4B H -0.4750 0.2705 1.2883 0.085 Uiso 1 1 calc R . .
O1 O -0.5616(5) 0.1468(3) 1.3359(2) 0.0557(10) Uani 1 1 d . . .
C5 C -1.1354(13) -0.4025(13) 1.1798(7) 0.143(5) Uani 1 1 d . . .
H5A H -1.2389 -0.3709 1.2012 0.172 Uiso 1 1 calc R . .
H5B H -1.0894 -0.4707 1.2139 0.172 Uiso 1 1 calc R . .
C6 C -1.1514(12) -0.4291(9) 1.1111(9) 0.160(6) Uani 1 1 d . . .
H6A H -1.2519 -0.3886 1.0917 0.192 Uiso 1 1 calc R . .
H6B H -1.1359 -0.5076 1.1163 0.192 Uiso 1 1 calc R . .
C7 C -1.0138(13) -0.3893(9) 1.0611(5) 0.122(4) Uani 1 1 d . . .
H7A H -0.9277 -0.4508 1.0502 0.147 Uiso 1 1 calc R . .
H7B H -1.0490 -0.3393 1.0149 0.147 Uiso 1 1 calc R . .
C8 C -0.9731(12) -0.3322(8) 1.1125(5) 0.108(3) Uani 1 1 d . . .
H8A H -0.8640 -0.3641 1.1222 0.130 Uiso 1 1 calc R . .
H8B H -0.9890 -0.2548 1.0895 0.130 Uiso 1 1 calc R . .
O2 O -1.0610(15) -0.3416(13) 1.1768(6) 0.234(7) Uani 1 1 d . . .

loop_
_atom_site_aniso_label
_atom_site_aniso_U_11
_atom_site_aniso_U_22
_atom_site_aniso_U_33
_atom_site_aniso_U_23
_atom_site_aniso_U_13
_atom_site_aniso_U_12
Bi1 0.02891(10) 0.02944(10) 0.02804(9) -0.00515(6) 0.00071(6) -0.00782(7)
S1 0.0482(9) 0.0806(12) 0.0865(12) 0.0434(10) -0.0235(8) -0.0241(9)
S2 0.0301(6) 0.0404(7) 0.0461(7) -0.0139(5) 0.0041(5) -0.0097(5)
S3 0.0410(7) 0.0494(7) 0.0318(6) -0.0104(5) -0.0045(5) -0.0178(6)
C11 0.045(3) 0.036(3) 0.043(3) 0.010(2) -0.013(2) -0.007(2)
C12 0.063(4) 0.041(3) 0.040(3) -0.007(2) -0.014(3) -0.021(3)
C13 0.068(4) 0.062(4) 0.040(3) 0.000(3) -0.004(3) -0.027(3)
C14 0.087(5) 0.052(4) 0.085(5) 0.015(3) -0.039(4) -0.040(4)
C15 0.105(6) 0.049(4) 0.083(5) -0.024(4) -0.052(5) -0.009(4)
C16 0.064(4) 0.064(4) 0.037(3) -0.012(3) -0.017(3) 0.007(3)
C21 0.030(2) 0.037(3) 0.044(3) -0.012(2) 0.010(2) -0.009(2)
C22 0.048(3) 0.042(3) 0.050(3) -0.007(2) 0.012(3) -0.011(3)
C23 0.075(5) 0.033(3) 0.079(5) -0.021(3) 0.034(4) -0.016(3)
C24 0.076(5) 0.062(4) 0.072(4) -0.040(4) 0.033(4) -0.036(4)
C25 0.061(4) 0.075(5) 0.056(4) -0.031(3) 0.006(3) -0.025(3)
C26 0.046(3) 0.047(3) 0.056(3) -0.024(3) 0.010(3) -0.011(3)
C31 0.033(2) 0.041(3) 0.037(2) -0.018(2) -0.0021(19) -0.013(2)
C32 0.030(3) 0.044(3) 0.046(3) -0.017(2) -0.004(2) -0.009(2)
C33 0.043(3) 0.050(3) 0.049(3) -0.016(2) 0.000(2) -0.023(3)
C34 0.059(4) 0.034(3) 0.054(3) -0.012(2) -0.001(3) -0.020(3)
C35 0.047(3) 0.039(3) 0.050(3) -0.021(2) -0.003(2) -0.006(2)
C36 0.037(3) 0.056(3) 0.040(3) -0.025(2) 0.002(2) -0.013(2)
C102 0.046(3) 0.063(4) 0.049(3) -0.030(3) 0.017(2) -0.031(3)
C103 0.043(3) 0.073(4) 0.040(3) -0.034(3) 0.015(2) -0.029(3)
C104 0.029(2) 0.046(3) 0.026(2) -0.0092(19) -0.0012(18) -0.013(2)
C105 0.030(2) 0.046(3) 0.031(2) -0.012(2) -0.0022(19) -0.009(2)
C106 0.038(3) 0.048(3) 0.029(2) -0.014(2) 0.0002(19) -0.010(2)
C107 0.032(2) 0.044(3) 0.027(2) -0.0081(19) -0.0028(18) -0.015(2)
C202 0.035(3) 0.036(3) 0.052(3) -0.006(2) -0.002(2) -0.012(2)
C203 0.029(2) 0.034(3) 0.057(3) -0.008(2) -0.006(2) -0.007(2)
C204 0.036(3) 0.031(2) 0.037(2) -0.0099(19) -0.007(2) -0.009(2)
C205 0.038(3) 0.033(2) 0.033(2) -0.0075(19) -0.001(2) -0.011(2)
C206 0.033(3) 0.037(3) 0.035(2) -0.012(2) -0.0029(19) -0.004(2)
C207 0.031(3) 0.034(3) 0.043(3) -0.010(2) -0.006(2) -0.004(2)
N2 0.034(2) 0.050(2) 0.035(2) -0.0141(18) 0.0082(17) -0.0156(19)
N1 0.039(2) 0.028(2) 0.039(2) -0.0082(16) -0.0050(17) -0.0073(18)
F12 0.101(3) 0.068(2) 0.084(3) -0.038(2) -0.014(2) -0.031(2)
F13 0.097(3) 0.131(4) 0.062(2) -0.009(3) 0.022(2) -0.042(3)
F14 0.126(4) 0.098(3) 0.160(5) 0.031(3) -0.054(4) -0.085(3)
F15 0.197(6) 0.087(3) 0.163(5) -0.068(4) -0.089(5) -0.020(4)
F16 0.104(3) 0.140(4) 0.052(2) -0.035(3) -0.016(2) 0.041(3)
F22 0.084(3) 0.049(2) 0.073(2) 0.0011(18) -0.009(2) 0.0010(19)
F23 0.137(4) 0.0318(19) 0.120(4) -0.017(2) 0.023(3) -0.012(2)
F24 0.148(4) 0.085(3) 0.098(3) -0.064(3) 0.043(3) -0.065(3)
F25 0.113(4) 0.112(4) 0.077(3) -0.050(3) -0.016(3) -0.027(3)
F26 0.076(2) 0.052(2) 0.069(2) -0.0199(17) -0.0279(19) 0.0096(18)
F32 0.0299(15) 0.0549(19) 0.071(2) -0.0153(16) -0.0006(14) -0.0098(14)
F33 0.0482(19) 0.066(2) 0.079(2) -0.0130(18) 0.0126(17) -0.0313(17)
F34 0.085(3) 0.0445(19) 0.076(2) -0.0067(17) -0.002(2) -0.0222(19)
F35 0.055(2) 0.0493(19) 0.074(2) -0.0244(17) -0.0054(17) 0.0051(16)
F36 0.0348(16) 0.068(2) 0.0574(19) -0.0229(16) 0.0091(14) -0.0123(15)
C1 0.076(4) 0.051(4) 0.057(4) -0.008(3) -0.013(3) -0.021(3)
C2 0.074(4) 0.058(4) 0.062(4) -0.010(3) -0.020(3) -0.020(3)
C3 0.091(5) 0.055(4) 0.057(4) -0.010(3) -0.026(3) -0.019(4)
C4 0.109(6) 0.048(4) 0.054(4) -0.017(3) -0.034(4) -0.002(4)
O1 0.056(2) 0.067(3) 0.053(2) -0.028(2) -0.0120(19) -0.015(2)
C5 0.091(8) 0.193(14) 0.150(11) -0.009(10) -0.031(7) -0.055(8)
C6 0.086(7) 0.117(8) 0.327(19) -0.108(11) -0.059(10) -0.032(6)
C7 0.119(8) 0.155(10) 0.074(6) -0.028(6) -0.032(6) 0.002(7)
C8 0.110(7) 0.129(8) 0.089(6) 0.003(6) 0.013(6) -0.067(7)
O2 0.243(13) 0.402(19) 0.158(9) -0.112(11) 0.043(9) -0.224(14)

loop_
_atom_type_symbol
_atom_type_description
_atom_type_scat_dispersion_real
_atom_type_scat_dispersion_imag
_atom_type_scat_source
C C 0.0033 0.0016 'International Tables Vol C Tables 4.2.6.8 and 6.1.1.4'
H H 0.0000 0.0000 'International Tables Vol C Tables 4.2.6.8 and 6.1.1.4'
N N 0.0061 0.0033 'International Tables Vol C Tables 4.2.6.8 and 6.1.1.4'
F F 0.0171 0.0103 'International Tables Vol C Tables 4.2.6.8 and 6.1.1.4'
S S 0.1246 0.1234 'International Tables Vol C Tables 4.2.6.8 and 6.1.1.4'
Bi Bi -4.1077 10.2566 'International Tables Vol C Tables 4.2.6.8 and 6.1.1.4'
O O 0.0106 0.0060 'International Tables Vol C Tables 4.2.6.8 and 6.1.1.4'

loop_
_geom_angle_atom_site_label_1
_geom_angle_atom_site_label_2
_geom_angle_atom_site_label_3
_geom_angle
_geom_angle_site_symmetry_1
_geom_angle_site_symmetry_3
_geom_angle_publ_flag
S3 Bi1 S1 79.41(6) . . ?
S3 Bi1 S2 89.13(4) . . ?
S1 Bi1 S2 91.16(5) . . ?
S3 Bi1 N2 86.37(9) . . ?
S1 Bi1 N2 88.94(10) . . ?
S2 Bi1 N2 175.40(9) . . ?
S3 Bi1 N1 87.56(8) . . ?
S1 Bi1 N1 166.96(9) . . ?
S2 Bi1 N1 88.91(9) . . ?
N2 Bi1 N1 89.95(12) . . ?
C11 S1 Bi1 100.66(17) . . ?
C21 S2 Bi1 94.65(16) . . ?
C31 S3 Bi1 106.81(15) . . ?
C16 C11 C12 114.7(5) . . ?
C16 C11 S1 124.0(5) . . ?
C12 C11 S1 121.3(4) . . ?
F12 C12 C13 117.2(5) . . ?
F12 C12 C11 119.4(5) . . ?
C13 C12 C11 123.4(5) . . ?
C12 C13 F13 120.6(6) . . ?
C12 C13 C14 120.3(6) . . ?
F13 C13 C14 119.1(6) . . ?
F14 C14 C13 121.2(8) . . ?
F14 C14 C15 119.7(7) . . ?
C13 C14 C15 119.1(6) . . ?
F15 C15 C14 119.7(8) . . ?
F15 C15 C16 120.4(8) . . ?
C14 C15 C16 119.9(6) . . ?
F16 C16 C15 118.1(7) . . ?
F16 C16 C11 119.4(7) . . ?
C15 C16 C11 122.5(6) . . ?
C26 C21 C22 115.6(5) . . ?
C26 C21 S2 122.2(4) . . ?
C22 C21 S2 122.1(4) . . ?
F22 C22 C23 118.8(5) . . ?
F22 C22 C21 119.4(5) . . ?
C23 C22 C21 121.8(6) . . ?
F23 C23 C24 119.7(6) . . ?
F23 C23 C22 119.2(7) . . ?
C24 C23 C22 121.0(6) . . ?
F24 C24 C23 120.8(7) . . ?
F24 C24 C25 119.5(7) . . ?
C23 C24 C25 119.7(6) . . ?
F25 C25 C24 120.6(6) . . ?
F25 C25 C26 120.1(6) . . ?
C24 C25 C26 119.3(6) . . ?
F26 C26 C21 120.3(5) . . ?
F26 C26 C25 117.1(6) . . ?
C21 C26 C25 122.6(6) . . ?
C32 C31 C36 116.1(5) . . ?
C32 C31 S3 122.2(4) . . ?
C36 C31 S3 121.6(4) . . ?
F32 C32 C33 117.8(4) . . ?
F32 C32 C31 119.8(5) . . ?
C33 C32 C31 122.4(5) . . ?
F33 C33 C34 120.3(5) . . ?
F33 C33 C32 120.0(5) . . ?
C34 C33 C32 119.7(5) . . ?
F34 C34 C33 120.0(5) . . ?
F34 C34 C35 119.0(5) . . ?
C33 C34 C35 120.9(5) . . ?
F35 C35 C34 120.9(5) . . ?
F35 C35 C36 120.5(5) . . ?
C34 C35 C36 118.6(5) . . ?
F36 C36 C35 117.7(5) . . ?
F36 C36 C31 120.0(5) . . ?
C35 C36 C31 122.3(5) . . ?
N2 C102 C103 122.7(5) . . ?
N2 C102 H102 118.6 . . ?
C103 C102 H102 118.6 . . ?
C102 C103 C104 120.2(4) . . ?
C102 C103 H103 119.9 . . ?
C104 C103 H103 119.9 . . ?
C103 C104 C105 117.0(4) . . ?
C103 C104 C107 123.0(4) . . ?
C105 C104 C107 120.0(4) . . ?
C106 C105 C104 119.2(4) . . ?
C106 C105 H105 120.4 . . ?
C104 C105 H105 120.4 . . ?
N2 C106 C105 124.1(4) . . ?
N2 C106 H106 117.9 . . ?
C105 C106 H106 117.9 . . ?
C107 C107 C104 124.0(5) 2_557 . ?
C107 C107 H107 118.0 2_557 . ?
C104 C107 H107 118.0 . . ?
N1 C202 C203 123.7(5) . . ?
N1 C202 H202 118.1 . . ?
C203 C202 H202 118.1 . . ?
C202 C203 C204 119.3(4) . . ?
C202 C203 H203 120.4 . . ?
C204 C203 H203 120.4 . . ?
C205 C204 C203 116.7(4) . . ?
C205 C204 C207 123.9(4) . . ?
C203 C204 C207 119.4(4) . . ?
C206 C205 C204 120.3(4) . . ?
C206 C205 H205 119.8 . . ?
C204 C205 H205 119.8 . . ?
N1 C206 C205 123.6(4) . . ?
N1 C206 H206 118.2 . . ?
C205 C206 H206 118.2 . . ?
C207 C207 C204 125.7(6) 2_448 . ?
C207 C207 H207 117.2 2_448 . ?
C204 C207 H207 117.2 . . ?
C106 N2 C102 116.9(4) . . ?
C106 N2 Bi1 118.8(3) . . ?
C102 N2 Bi1 123.0(3) . . ?
C202 N1 C206 116.3(4) . . ?
C202 N1 Bi1 122.3(3) . . ?
C206 N1 Bi1 120.7(3) . . ?
O1 C1 C2 107.9(5) . . ?
O1 C1 H1A 110.1 . . ?
C2 C1 H1A 110.1 . . ?
O1 C1 H1B 110.1 . . ?
C2 C1 H1B 110.1 . . ?
H1A C1 H1B 108.4 . . ?
C1 C2 C3 105.8(5) . . ?
C1 C2 H2A 110.6 . . ?
C3 C2 H2A 110.6 . . ?
C1 C2 H2B 110.6 . . ?
C3 C2 H2B 110.6 . . ?
H2A C2 H2B 108.7 . . ?
C4 C3 C2 103.7(5) . . ?
C4 C3 H3A 111.0 . . ?
C2 C3 H3A 111.0 . . ?
C4 C3 H3B 111.0 . . ?
C2 C3 H3B 111.0 . . ?
H3A C3 H3B 109.0 . . ?
O1 C4 C3 107.8(5) . . ?
O1 C4 H4A 110.1 . . ?
C3 C4 H4A 110.1 . . ?
O1 C4 H4B 110.1 . . ?
C3 C4 H4B 110.1 . . ?
H4A C4 H4B 108.5 . . ?
C4 O1 C1 108.0(4) . . ?
O2 C5 C6 116.9(13) . . ?
O2 C5 H5A 108.1 . . ?
C6 C5 H5A 108.1 . . ?
O2 C5 H5B 108.1 . . ?
C6 C5 H5B 108.1 . . ?
H5A C5 H5B 107.3 . . ?
C5 C6 C7 99.8(8) . . ?
C5 C6 H6A 111.8 . . ?
C7 C6 H6A 111.8 . . ?
C5 C6 H6B 111.8 . . ?
C7 C6 H6B 111.8 . . ?
H6A C6 H6B 109.5 . . ?
C8 C7 C6 99.0(7) . . ?
C8 C7 H7A 112.0 . . ?
C6 C7 H7A 112.0 . . ?
C8 C7 H7B 112.0 . . ?
C6 C7 H7B 112.0 . . ?
H7A C7 H7B 109.6 . . ?
O2 C8 C7 110.6(9) . . ?
O2 C8 H8A 109.5 . . ?
C7 C8 H8A 109.5 . . ?
O2 C8 H8B 109.5 . . ?
C7 C8 H8B 109.5 . . ?
H8A C8 H8B 108.1 . . ?
C5 O2 C8 111.3(12) . . ?

loop_
_geom_bond_atom_site_label_1
_geom_bond_atom_site_label_2
_geom_bond_distance
_geom_bond_site_symmetry_2
_geom_bond_publ_flag
Bi1 S3 2.5715(12) . ?
Bi1 S1 2.6524(16) . ?
Bi1 S2 2.6688(12) . ?
Bi1 N2 2.703(4) . ?
Bi1 N1 2.764(4) . ?
S1 C11 1.757(6) . ?
S2 C21 1.769(5) . ?
S3 C31 1.763(5) . ?
C11 C16 1.382(8) . ?
C11 C12 1.395(8) . ?
C12 F12 1.335(6) . ?
C12 C13 1.343(8) . ?
C13 F13 1.354(7) . ?
C13 C14 1.361(9) . ?
C14 F14 1.344(8) . ?
C14 C15 1.369(11) . ?
C15 F15 1.346(7) . ?
C15 C16 1.372(10) . ?
C16 F16 1.346(7) . ?
C21 C26 1.381(8) . ?
C21 C22 1.395(7) . ?
C22 F22 1.329(7) . ?
C22 C23 1.378(8) . ?
C23 F23 1.348(7) . ?
C23 C24 1.351(10) . ?
C24 F24 1.343(7) . ?
C24 C25 1.368(10) . ?
C25 F25 1.342(8) . ?
C25 C26 1.395(8) . ?
C26 F26 1.338(6) . ?
C31 C32 1.388(7) . ?
C31 C36 1.394(7) . ?
C32 F32 1.346(6) . ?
C32 C33 1.372(7) . ?
C33 F33 1.345(6) . ?
C33 C34 1.358(8) . ?
C34 F34 1.347(6) . ?
C34 C35 1.377(8) . ?
C35 F35 1.333(6) . ?
C35 C36 1.386(8) . ?
C36 F36 1.339(6) . ?
C102 N2 1.346(6) . ?
C102 C103 1.382(7) . ?
C102 H102 0.9300 . ?
C103 C104 1.388(7) . ?
C103 H103 0.9300 . ?
C104 C105 1.394(6) . ?
C104 C107 1.474(6) . ?
C105 C106 1.378(6) . ?
C105 H105 0.9300 . ?
C106 N2 1.333(6) . ?
C106 H106 0.9300 . ?
C107 C107 1.333(9) 2_557 ?
C107 H107 0.9300 . ?
C202 N1 1.337(6) . ?
C202 C203 1.381(7) . ?
C202 H202 0.9300 . ?
C203 C204 1.397(7) . ?
C203 H203 0.9300 . ?
C204 C205 1.386(6) . ?
C204 C207 1.472(6) . ?
C205 C206 1.361(7) . ?
C205 H205 0.9300 . ?
C206 N1 1.351(6) . ?
C206 H206 0.9300 . ?
C207 C207 1.320(9) 2_448 ?
C207 H207 0.9300 . ?
C1 O1 1.414(7) . ?
C1 C2 1.496(8) . ?
C1 H1A 0.9700 . ?
C1 H1B 0.9700 . ?
C2 C3 1.501(9) . ?
C2 H2A 0.9700 . ?
C2 H2B 0.9700 . ?
C3 C4 1.486(8) . ?
C3 H3A 0.9700 . ?
C3 H3B 0.9700 . ?
C4 O1 1.411(7) . ?
C4 H4A 0.9700 . ?
C4 H4B 0.9700 . ?
C5 O2 1.173(14) . ?
C5 C6 1.432(16) . ?
C5 H5A 0.9700 . ?
C5 H5B 0.9700 . ?
C6 C7 1.587(15) . ?
C6 H6A 0.9700 . ?
C6 H6B 0.9700 . ?
C7 C8 1.482(13) . ?
C7 H7A 0.9700 . ?
C7 H7B 0.9700 . ?
C8 O2 1.340(12) . ?
C8 H8A 0.9700 . ?
C8 H8B 0.9700 . ?

loop_
_geom_torsion_atom_site_label_1
_geom_torsion_atom_site_label_2
_geom_torsion_atom_site_label_3
_geom_torsion_atom_site_label_4
_geom_torsion
_geom_torsion_site_symmetry_1
_geom_torsion_site_symmetry_2
_geom_torsion_site_symmetry_3
_geom_torsion_site_symmetry_4
_geom_torsion_publ_flag
S3 Bi1 S1 C11 -127.8(2) . . . . ?
S2 Bi1 S1 C11 143.3(2) . . . . ?
N2 Bi1 S1 C11 -41.3(2) . . . . ?
N1 Bi1 S1 C11 -126.6(4) . . . . ?
S3 Bi1 S2 C21 -172.74(18) . . . . ?
S1 Bi1 S2 C21 -93.36(18) . . . . ?
N2 Bi1 S2 C21 175.4(12) . . . . ?
N1 Bi1 S2 C21 99.68(19) . . . . ?
S1 Bi1 S3 C31 -163.28(17) . . . . ?
S2 Bi1 S3 C31 -71.94(17) . . . . ?
N2 Bi1 S3 C31 107.11(19) . . . . ?
N1 Bi1 S3 C31 17.01(18) . . . . ?
Bi1 S1 C11 C16 -79.6(5) . . . . ?
Bi1 S1 C11 C12 101.6(4) . . . . ?
C16 C11 C12 F12 -178.8(5) . . . . ?
S1 C11 C12 F12 0.0(7) . . . . ?
C16 C11 C12 C13 0.7(8) . . . . ?
S1 C11 C12 C13 179.5(5) . . . . ?
F12 C12 C13 F13 -1.0(9) . . . . ?
C11 C12 C13 F13 179.5(5) . . . . ?
F12 C12 C13 C14 -179.7(5) . . . . ?
C11 C12 C13 C14 0.8(9) . . . . ?
C12 C13 C14 F14 178.8(6) . . . . ?
F13 C13 C14 F14 0.1(10) . . . . ?
C12 C13 C14 C15 -1.6(10) . . . . ?
F13 C13 C14 C15 179.7(6) . . . . ?
F14 C14 C15 F15 1.5(10) . . . . ?
C13 C14 C15 F15 -178.1(6) . . . . ?
F14 C14 C15 C16 -179.6(6) . . . . ?
C13 C14 C15 C16 0.8(10) . . . . ?
F15 C15 C16 F16 -0.8(9) . . . . ?
C14 C15 C16 F16 -179.7(6) . . . . ?
F15 C15 C16 C11 179.7(6) . . . . ?
C14 C15 C16 C11 0.7(10) . . . . ?
C12 C11 C16 F16 179.0(5) . . . . ?
S1 C11 C16 F16 0.2(7) . . . . ?
C12 C11 C16 C15 -1.5(8) . . . . ?
S1 C11 C16 C15 179.8(5) . . . . ?
Bi1 S2 C21 C26 -80.9(4) . . . . ?
Bi1 S2 C21 C22 102.0(4) . . . . ?
C26 C21 C22 F22 -178.3(5) . . . . ?
S2 C21 C22 F22 -1.0(7) . . . . ?
C26 C21 C22 C23 2.1(8) . . . . ?
S2 C21 C22 C23 179.3(4) . . . . ?
F22 C22 C23 F23 1.7(8) . . . . ?
C21 C22 C23 F23 -178.6(5) . . . . ?
F22 C22 C23 C24 178.6(5) . . . . ?
C21 C22 C23 C24 -1.8(9) . . . . ?
F23 C23 C24 F24 -1.8(9) . . . . ?
C22 C23 C24 F24 -178.6(5) . . . . ?
F23 C23 C24 C25 177.9(6) . . . . ?
C22 C23 C24 C25 1.0(10) . . . . ?
F24 C24 C25 F25 -0.3(9) . . . . ?
C23 C24 C25 F25 -180.0(6) . . . . ?
F24 C24 C25 C26 179.0(5) . . . . ?
C23 C24 C25 C26 -0.7(9) . . . . ?
C22 C21 C26 F26 179.3(5) . . . . ?
S2 C21 C26 F26 2.0(7) . . . . ?
C22 C21 C26 C25 -1.8(8) . . . . ?
S2 C21 C26 C25 -179.0(4) . . . . ?
F25 C25 C26 F26 -0.6(8) . . . . ?
C24 C25 C26 F26 -179.9(5) . . . . ?
F25 C25 C26 C21 -179.6(5) . . . . ?
C24 C25 C26 C21 1.1(9) . . . . ?
Bi1 S3 C31 C32 92.4(4) . . . . ?
Bi1 S3 C31 C36 -91.0(4) . . . . ?
C36 C31 C32 F32 -179.1(4) . . . . ?
S3 C31 C32 F32 -2.3(6) . . . . ?
C36 C31 C32 C33 1.2(7) . . . . ?
S3 C31 C32 C33 178.0(4) . . . . ?
F32 C32 C33 F33 -1.2(7) . . . . ?
C31 C32 C33 F33 178.6(4) . . . . ?
F32 C32 C33 C34 179.4(5) . . . . ?
C31 C32 C33 C34 -0.8(8) . . . . ?
F33 C33 C34 F34 -0.7(8) . . . . ?
C32 C33 C34 F34 178.7(5) . . . . ?
F33 C33 C34 C35 -178.6(5) . . . . ?
C32 C33 C34 C35 0.8(8) . . . . ?
F34 C34 C35 F35 0.1(8) . . . . ?
C33 C34 C35 F35 178.0(5) . . . . ?
F34 C34 C35 C36 -179.2(4) . . . . ?
C33 C34 C35 C36 -1.2(8) . . . . ?
F35 C35 C36 F36 0.4(7) . . . . ?
C34 C35 C36 F36 179.7(4) . . . . ?
F35 C35 C36 C31 -177.6(4) . . . . ?
C34 C35 C36 C31 1.7(7) . . . . ?
C32 C31 C36 F36 -179.6(4) . . . . ?
S3 C31 C36 F36 3.6(6) . . . . ?
C32 C31 C36 C35 -1.6(7) . . . . ?
S3 C31 C36 C35 -178.4(4) . . . . ?
N2 C102 C103 C104 -0.2(9) . . . . ?
C102 C103 C104 C105 0.3(8) . . . . ?
C102 C103 C104 C107 -179.4(5) . . . . ?
C103 C104 C105 C106 0.0(7) . . . . ?
C107 C104 C105 C106 179.7(4) . . . . ?
C104 C105 C106 N2 -0.4(8) . . . . ?
C103 C104 C107 C107 -10.4(9) . . . 2_557 ?
C105 C104 C107 C107 169.9(6) . . . 2_557 ?
N1 C202 C203 C204 2.0(8) . . . . ?
C202 C203 C204 C205 -2.6(7) . . . . ?
C202 C203 C204 C207 178.1(4) . . . . ?
C203 C204 C205 C206 1.8(7) . . . . ?
C207 C204 C205 C206 -178.9(4) . . . . ?
C204 C205 C206 N1 -0.3(7) . . . . ?
C205 C204 C207 C207 13.1(9) . . . 2_448 ?
C203 C204 C207 C207 -167.6(6) . . . 2_448 ?
C105 C106 N2 C102 0.4(8) . . . . ?
C105 C106 N2 Bi1 -166.8(4) . . . . ?
C103 C102 N2 C106 -0.1(8) . . . . ?
C103 C102 N2 Bi1 166.5(4) . . . . ?
S3 Bi1 N2 C106 171.7(4) . . . . ?
S1 Bi1 N2 C106 92.2(4) . . . . ?
S2 Bi1 N2 C106 -176.5(9) . . . . ?
N1 Bi1 N2 C106 -100.8(4) . . . . ?
S3 Bi1 N2 C102 5.3(4) . . . . ?
S1 Bi1 N2 C102 -74.1(4) . . . . ?
S2 Bi1 N2 C102 17.2(14) . . . . ?
N1 Bi1 N2 C102 92.9(4) . . . . ?
C203 C202 N1 C206 -0.4(7) . . . . ?
C203 C202 N1 Bi1 -170.3(4) . . . . ?
C205 C206 N1 C202 -0.5(7) . . . . ?
C205 C206 N1 Bi1 169.6(3) . . . . ?
S3 Bi1 N1 C202 91.3(4) . . . . ?
S1 Bi1 N1 C202 90.1(5) . . . . ?
S2 Bi1 N1 C202 -179.5(4) . . . . ?
N2 Bi1 N1 C202 4.9(4) . . . . ?
S3 Bi1 N1 C206 -78.2(3) . . . . ?
S1 Bi1 N1 C206 -79.4(5) . . . . ?
S2 Bi1 N1 C206 11.0(3) . . . . ?
N2 Bi1 N1 C206 -164.6(3) . . . . ?
O1 C1 C2 C3 -1.6(7) . . . . ?
C1 C2 C3 C4 -13.7(8) . . . . ?
C2 C3 C4 O1 24.7(8) . . . . ?
C3 C4 O1 C1 -26.6(8) . . . . ?
C2 C1 O1 C4 17.3(7) . . . . ?
O2 C5 C6 C7 16.5(18) . . . . ?
C5 C6 C7 C8 -9.3(11) . . . . ?
C6 C7 C8 O2 2.2(13) . . . . ?
C6 C5 O2 C8 -16(2) . . . . ?
C7 C8 O2 C5 7.9(19) . . . . ?
